data_7127360
loop_
_publ_author_name
'Song, Lixing'
'Robeyns, Koen'
'Tumanov, Nikolay'
'Wouters, Johan'
'Leyssens, Tom'

_publ_section_title
;
 Combining API in a dual-drug ternary cocrystal approach.
;
_journal_issue 86
_journal_name_full 'Chemical communications (Cambridge, England)'
_journal_page_first 13229
_journal_page_last 13232
_journal_paper_doi 10.1039/d0cc05788f
_journal_volume 56
_journal_year 2020
_chemical_absolute_configuration rmad
_chemical_formula_moiety 'C22 H36 Ca N6 O6, 2(Cl)'
_chemical_formula_sum 'C22 H36 Ca Cl2 N6 O6'
_chemical_formula_weight 591.55
_chemical_name_common 'CaCl2 Levetiracetam Isonicotinamide'
_chemical_name_systematic 'CaCl2 (S)-2-(2-oxopyrrolidin-1-yl)butanamide pyridine-4-carboxamide'
_space_group_crystal_system orthorhombic
_space_group_IT_number 19
_space_group_name_Hall 'P 2ac 2ab'
_space_group_name_H-M_alt 'P 21 21 21'
_atom_sites_solution_hydrogens mixed
_audit_creation_method SHELXL-2014/7
_audit_update_record
;
2020-08-24 deposited with the CCDC.	2020-10-01 downloaded from the CCDC.
;
_cell_angle_alpha 90
_cell_angle_beta 90
_cell_angle_gamma 90
_cell_formula_units_Z 4
_cell_length_a 7.93030(11)
_cell_length_b 15.1768(2)
_cell_length_c 23.7226(3)
_cell_measurement_reflns_used 11133
_cell_measurement_temperature 293(2)
_cell_measurement_theta_max 25.6360
_cell_measurement_theta_min 2.8070
_cell_volume 2855.17(7)
_computing_cell_refinement
;
CrysAlisPro, Agilent Technologies,
Version 1.171.37.35 (release 13-08-2014 CrysAlis171 .NET)
(compiled Aug 13 2014,18:06:01)
;
_computing_data_collection MAR
_computing_data_reduction
;
CrysAlisPro, Agilent Technologies,
Version 1.171.37.35 (release 13-08-2014 CrysAlis171 .NET)
(compiled Aug 13 2014,18:06:01)
;
_computing_molecular_graphics 'MERCURY (Macrae et al., 2008)'
_computing_publication_material
;

'MERCURY (Macrae et al., 2008), Platon (Spek, 2009)'



;
_computing_structure_refinement 'SHELXL-2014/7 (Sheldrick, 2014)'
_computing_structure_solution 'SHELXT (Sheldrick, 2015)'
_diffrn_ambient_temperature 293(2)
_diffrn_measured_fraction_theta_full 0.997
_diffrn_measured_fraction_theta_max 0.997
_diffrn_measurement_device_type 'MAR345 image plate'
_diffrn_measurement_method '150 images, \D\F 1.2\% '
_diffrn_radiation_monochromator 'Xenocs Fox3D mirror'
_diffrn_radiation_type MoK\a
_diffrn_radiation_wavelength 0.71073
_diffrn_reflns_av_R_equivalents 0.0429
_diffrn_reflns_av_unetI/netI 0.0319
_diffrn_reflns_Laue_measured_fraction_full 0.997
_diffrn_reflns_Laue_measured_fraction_max 0.997
_diffrn_reflns_limit_h_max 9
_diffrn_reflns_limit_h_min -9
_diffrn_reflns_limit_k_max 18
_diffrn_reflns_limit_k_min -18
_diffrn_reflns_limit_l_max 28
_diffrn_reflns_limit_l_min -26
_diffrn_reflns_number 19720
_diffrn_reflns_point_group_measured_fraction_full 0.998
_diffrn_reflns_point_group_measured_fraction_max 0.998
_diffrn_reflns_theta_full 25.242
_diffrn_reflns_theta_max 25.690
_diffrn_reflns_theta_min 2.818
_diffrn_source 'Rigaku UltraX 18 rotating anode'
_exptl_absorpt_coefficient_mu 0.453
_exptl_absorpt_correction_T_max 1.00000
_exptl_absorpt_correction_T_min 0.97553
_exptl_absorpt_correction_type multi-scan
_exptl_absorpt_process_details
;
CrysAlisPro, Agilent Technologies,
Version 1.171.37.35 (release 13-08-2014 CrysAlis171 .NET)
(compiled Aug 13 2014,18:06:01)
Empirical absorption correction using spherical harmonics,
 implemented in SCALE3 ABSPACK scaling algorithm.
;
_exptl_crystal_colour colourless
_exptl_crystal_density_diffrn 1.376
_exptl_crystal_description fragment
_exptl_crystal_F_000 1248
_exptl_crystal_recrystallization_method 'Re-crystallisation from solvent: methanol'
_exptl_crystal_size_max 0.18
_exptl_crystal_size_mid 0.12
_exptl_crystal_size_min 0.10
_refine_diff_density_max 0.172
_refine_diff_density_min -0.155
_refine_diff_density_rms 0.037
_refine_ls_abs_structure_details
;
 Flack x determined using 2098 quotients [(I+)-(I-)]/[(I+)+(I-)]
 (Parsons, Flack and Wagner, Acta Cryst. B69 (2013) 249-259).
;
_refine_ls_abs_structure_Flack -0.028(19)
_refine_ls_extinction_method none
_refine_ls_goodness_of_fit_ref 1.042
_refine_ls_hydrogen_treatment mixed
_refine_ls_matrix_type full
_refine_ls_number_parameters 342
_refine_ls_number_reflns 5423
_refine_ls_number_restraints 1
_refine_ls_restrained_S_all 1.042
_refine_ls_R_factor_all 0.0317
_refine_ls_R_factor_gt 0.0293
_refine_ls_shift/su_max 0.000
_refine_ls_shift/su_mean 0.000
_refine_ls_structure_factor_coef Fsqd
_refine_ls_weighting_details 'w=1/[\s^2^(Fo^2^)+(0.0348P)^2^+0.4850P] where P=(Fo^2^+2Fc^2^)/3'
_refine_ls_weighting_scheme calc
_refine_ls_wR_factor_gt 0.0709
_refine_ls_wR_factor_ref 0.0725
_reflns_Friedel_coverage 0.760
_reflns_Friedel_fraction_full 1.000
_reflns_Friedel_fraction_max 1.000
_reflns_number_gt 5133
_reflns_number_total 5423
_reflns_threshold_expression 'I > 2\s(I)'
_cod_data_source_file d0cc05788f2.cif
_cod_data_source_block ls_R2B4CaCl
_cod_depositor_comments 'Adding full bibliography for 7127358--7127360.cif.'
_cod_database_code 7127360
_shelx_shelxl_version_number 2014/7
_shelx_space_group_comment
;
The symmetry employed for this shelxl refinement is uniquely defined
by the following loop, which should always be used as a source of
symmetry information in preference to the above space-group names.
They are only intended as comments.
;

loop_
_space_group_symop_operation_xyz
'x, y, z'
'-x+1/2, -y, z+1/2'
'-x, y+1/2, -z+1/2'
'x+1/2, -y+1/2, -z'

loop_
_atom_site_label
_atom_site_type_symbol
_atom_site_fract_x
_atom_site_fract_y
_atom_site_fract_z
_atom_site_U_iso_or_equiv
_atom_site_adp_type
_atom_site_occupancy
_atom_site_site_symmetry_order
_atom_site_calc_flag
_atom_site_refinement_flags_posn
_atom_site_refinement_flags_adp
_atom_site_refinement_flags_occupancy
_atom_site_disorder_assembly
_atom_site_disorder_group
Ca1 Ca 0.63439(5) 0.48358(3) 0.35405(2) 0.02409(12) Uani 1 1 d . . . . .
Cl2 Cl 0.34765(10) 0.39803(5) 0.50789(3) 0.04399(18) Uani 1 1 d . . . . .
Cl3 Cl 0.90567(10) 0.58016(6) 0.53125(3) 0.0467(2) Uani 1 1 d . . . . .
O4 O 0.6642(3) 0.47626(18) 0.45324(9) 0.0524(6) Uani 1 1 d D . . . .
H4A H 0.719(5) 0.505(3) 0.4753(16) 0.079 Uiso 1 1 d D U . . .
H4B H 0.583(4) 0.456(3) 0.4694(17) 0.079 Uiso 1 1 d D U . . .
O11 O -0.1657(2) 0.59527(13) 0.35965(8) 0.0407(5) Uani 1 1 d . . . . .
C12 C -0.1339(3) 0.66347(17) 0.38596(10) 0.0312(5) Uani 1 1 d . . . . .
C13 C -0.2556(4) 0.7192(2) 0.41832(15) 0.0494(8) Uani 1 1 d . . . . .
H13A H -0.3215 0.6834 0.4441 0.059 Uiso 1 1 calc R U . . .
H13B H -0.3316 0.7499 0.3930 0.059 Uiso 1 1 calc R U . . .
C14 C -0.1464(5) 0.7837(2) 0.45026(16) 0.0592(9) Uani 1 1 d . . . . .
H14A H -0.1928 0.8426 0.4477 0.071 Uiso 1 1 calc R U . . .
H14B H -0.1393 0.7671 0.4897 0.071 Uiso 1 1 calc R U . . .
C15 C 0.0253(4) 0.7802(2) 0.42321(16) 0.0517(8) Uani 1 1 d . . . . .
H15A H 0.0446 0.8317 0.3998 0.062 Uiso 1 1 calc R U . . .
H15B H 0.1134 0.7767 0.4515 0.062 Uiso 1 1 calc R U . . .
N16 N 0.0199(3) 0.69960(14) 0.38892(9) 0.0292(5) Uani 1 1 d . . . . .
C17 C 0.1634(3) 0.66634(16) 0.35713(11) 0.0292(5) Uani 1 1 d . . . . .
H17 H 0.1165 0.6336 0.3251 0.035 Uiso 1 1 calc R U . . .
C18 C 0.2715(3) 0.60107(17) 0.39003(11) 0.0295(5) Uani 1 1 d . . . . .
O19 O 0.4011(2) 0.57250(15) 0.36749(9) 0.0442(5) Uani 1 1 d . . . . .
N20 N 0.2218(3) 0.57642(17) 0.44044(10) 0.0398(6) Uani 1 1 d . . . . .
H20A H 0.2802 0.5388 0.4593 0.048 Uiso 1 1 calc R U . . .
H20B H 0.1308 0.5979 0.4546 0.048 Uiso 1 1 calc R U . . .
C21 C 0.2656(4) 0.7431(2) 0.33177(16) 0.0479(8) Uani 1 1 d . . . . .
H21A H 0.1873 0.7885 0.3198 0.058 Uiso 1 1 calc R U . . .
H21B H 0.3355 0.7681 0.3613 0.058 Uiso 1 1 calc R U . . .
C22 C 0.3777(5) 0.7201(3) 0.28233(18) 0.0737(12) Uani 1 1 d . . . . .
H22A H 0.4702 0.6845 0.2951 0.111 Uiso 1 1 calc R U . . .
H22B H 0.4205 0.7733 0.2657 0.111 Uiso 1 1 calc R U . . .
H22C H 0.3137 0.6880 0.2548 0.111 Uiso 1 1 calc R U . . .
O31 O 0.4541(2) 0.36494(13) 0.35327(9) 0.0398(5) Uani 1 1 d . . . . .
C32 C 0.4072(3) 0.29875(17) 0.37933(11) 0.0299(6) Uani 1 1 d . . . . .
C33 C 0.5144(4) 0.2373(2) 0.41306(15) 0.0497(8) Uani 1 1 d . . . . .
H33A H 0.5862 0.2696 0.4389 0.060 Uiso 1 1 calc R U . . .
H33B H 0.5845 0.2014 0.3887 0.060 Uiso 1 1 calc R U . . .
C34 C 0.3889(5) 0.1810(2) 0.44479(14) 0.0550(9) Uani 1 1 d . . . . .
H34A H 0.3748 0.2023 0.4830 0.066 Uiso 1 1 calc R U . . .
H34B H 0.4263 0.1202 0.4461 0.066 Uiso 1 1 calc R U . . .
C35 C 0.2255(4) 0.18873(19) 0.41224(14) 0.0455(7) Uani 1 1 d . . . . .
H35A H 0.2095 0.1386 0.3875 0.055 Uiso 1 1 calc R U . . .
H35B H 0.1297 0.1932 0.4375 0.055 Uiso 1 1 calc R U . . .
N36 N 0.2480(3) 0.27027(14) 0.37986(10) 0.0278(5) Uani 1 1 d . . . . .
C37 C 0.1188(3) 0.30861(17) 0.34412(11) 0.0299(5) Uani 1 1 d . . . . .
H37 H 0.1776 0.3495 0.3189 0.036 Uiso 1 1 calc R U . . .
C38 C -0.0111(3) 0.36334(18) 0.37532(11) 0.0301(6) Uani 1 1 d . . . . .
O39 O -0.1391(2) 0.38722(14) 0.34942(9) 0.0420(5) Uani 1 1 d . . . . .
N40 N 0.0192(3) 0.38563(18) 0.42785(10) 0.0446(6) Uani 1 1 d . . . . .
H40A H -0.0512 0.4182 0.4458 0.054 Uiso 1 1 calc R U . . .
H40B H 0.1096 0.3676 0.4442 0.054 Uiso 1 1 calc R U . . .
C41 C 0.0358(4) 0.2400(2) 0.30610(15) 0.0520(9) Uani 1 1 d . . . . .
H41A H -0.0131 0.1938 0.3292 0.062 Uiso 1 1 calc R U . . .
H41B H -0.0545 0.2675 0.2848 0.062 Uiso 1 1 calc R U . . .
C42 C 0.1632(6) 0.1997(3) 0.26539(17) 0.0780(13) Uani 1 1 d . . . . .
H42A H 0.2012 0.2440 0.2394 0.117 Uiso 1 1 calc R U . . .
H42B H 0.1109 0.1525 0.2449 0.117 Uiso 1 1 calc R U . . .
H42C H 0.2577 0.1773 0.2862 0.117 Uiso 1 1 calc R U . . .
C51 C 0.2551(3) 0.4789(2) 0.24147(12) 0.0409(7) Uani 1 1 d . . . . .
H51 H 0.2966 0.4739 0.2780 0.049 Uiso 1 1 calc R U . . .
C52 C 0.0835(4) 0.4787(3) 0.23159(12) 0.0471(8) Uani 1 1 d . . . . .
H52 H 0.0110 0.4734 0.2622 0.057 Uiso 1 1 calc R U . . .
N53 N 0.0168(3) 0.48583(19) 0.18022(10) 0.0423(6) Uani 1 1 d . . . . .
C54 C 0.1227(3) 0.4957(2) 0.13756(11) 0.0416(7) Uani 1 1 d . . . . .
H54 H 0.0776 0.5025 0.1016 0.050 Uiso 1 1 calc R U . . .
C55 C 0.2960(3) 0.4965(2) 0.14312(11) 0.0365(6) Uani 1 1 d . . . . .
H55 H 0.3651 0.5037 0.1118 0.044 Uiso 1 1 calc R U . . .
C56 C 0.3646(3) 0.48650(17) 0.19634(10) 0.0273(5) Uani 1 1 d . . . . .
C57 C 0.5516(3) 0.48584(17) 0.20765(10) 0.0266(5) Uani 1 1 d . . . . .
O58 O 0.6046(2) 0.49358(14) 0.25667(7) 0.0367(4) Uani 1 1 d . . . . .
N59 N 0.6529(3) 0.47706(17) 0.16435(9) 0.0355(5) Uani 1 1 d . . . . .
H59A H 0.7603 0.4765 0.1693 0.043 Uiso 1 1 calc R U . . .
H59B H 0.6120 0.4719 0.1309 0.043 Uiso 1 1 calc R U . . .

loop_
_atom_site_aniso_label
_atom_site_aniso_U_11
_atom_site_aniso_U_22
_atom_site_aniso_U_33
_atom_site_aniso_U_23
_atom_site_aniso_U_13
_atom_site_aniso_U_12
Ca1 0.0165(2) 0.0324(2) 0.0233(2) 0.00043(19) -0.00103(19) -0.00020(19)
Cl2 0.0438(4) 0.0532(4) 0.0349(3) 0.0019(3) -0.0058(3) 0.0047(3)
Cl3 0.0423(4) 0.0645(5) 0.0335(3) 0.0069(3) -0.0013(3) 0.0008(4)
O4 0.0518(14) 0.0768(17) 0.0285(11) -0.0012(10) 0.0006(10) -0.0104(13)
O11 0.0364(10) 0.0457(11) 0.0400(10) -0.0044(9) 0.0023(9) -0.0158(9)
C12 0.0239(12) 0.0388(14) 0.0308(13) 0.0065(11) -0.0008(11) 0.0004(12)
C13 0.0351(16) 0.062(2) 0.0508(19) -0.0019(17) 0.0079(14) 0.0136(15)
C14 0.066(2) 0.0457(18) 0.066(2) -0.0101(16) 0.0215(19) 0.0097(18)
C15 0.0499(19) 0.0406(17) 0.065(2) -0.0219(16) -0.0008(16) 0.0019(15)
N16 0.0248(10) 0.0270(11) 0.0359(12) -0.0035(9) -0.0011(9) 0.0023(9)
C17 0.0223(11) 0.0314(13) 0.0337(13) -0.0016(11) 0.0011(11) 0.0008(10)
C18 0.0244(12) 0.0286(12) 0.0353(14) -0.0046(11) -0.0036(11) 0.0003(10)
O19 0.0342(10) 0.0553(13) 0.0431(11) 0.0026(10) 0.0060(9) 0.0179(10)
N20 0.0386(13) 0.0442(14) 0.0366(13) 0.0082(11) 0.0025(11) 0.0138(12)
C21 0.0358(15) 0.0418(17) 0.066(2) 0.0138(15) 0.0062(15) 0.0008(13)
C22 0.057(2) 0.075(3) 0.089(3) 0.037(2) 0.035(2) 0.015(2)
O31 0.0293(10) 0.0421(11) 0.0481(11) 0.0078(10) -0.0025(9) -0.0108(8)
C32 0.0239(12) 0.0326(13) 0.0333(13) -0.0022(11) -0.0014(11) 0.0028(11)
C33 0.0389(16) 0.0531(19) 0.057(2) 0.0056(16) -0.0123(15) 0.0141(15)
C34 0.068(2) 0.0440(18) 0.0526(18) 0.0140(14) -0.0071(18) 0.0152(17)
C35 0.0508(18) 0.0335(15) 0.0522(19) 0.0123(14) 0.0078(15) -0.0009(13)
N36 0.0242(10) 0.0263(10) 0.0329(11) 0.0046(9) 0.0002(9) 0.0000(9)
C37 0.0211(12) 0.0366(14) 0.0318(13) 0.0003(10) -0.0018(11) 0.0010(10)
C38 0.0237(12) 0.0319(13) 0.0347(14) 0.0030(11) 0.0000(11) 0.0000(11)
O39 0.0283(9) 0.0536(12) 0.0441(11) -0.0008(9) -0.0048(10) 0.0135(9)
N40 0.0379(13) 0.0587(17) 0.0371(13) -0.0055(12) -0.0008(11) 0.0190(12)
C41 0.0367(16) 0.061(2) 0.059(2) -0.0224(17) -0.0134(15) 0.0055(15)
C42 0.081(3) 0.091(3) 0.063(2) -0.040(2) -0.011(2) 0.027(3)
C51 0.0295(13) 0.068(2) 0.0251(13) 0.0118(14) -0.0013(11) -0.0053(14)
C52 0.0276(13) 0.081(2) 0.0331(14) 0.0118(16) 0.0053(12) -0.0049(15)
N53 0.0232(10) 0.0663(17) 0.0375(12) 0.0086(13) -0.0011(10) -0.0018(12)
C54 0.0293(13) 0.067(2) 0.0282(12) 0.0068(13) -0.0065(11) 0.0005(14)
C55 0.0263(12) 0.0576(17) 0.0257(12) 0.0036(13) 0.0015(11) -0.0003(12)
C56 0.0222(11) 0.0328(12) 0.0269(11) 0.0022(10) -0.0010(10) -0.0019(11)
C57 0.0232(12) 0.0307(13) 0.0260(12) 0.0030(11) -0.0018(10) -0.0025(11)
O58 0.0281(9) 0.0569(12) 0.0249(8) 0.0038(9) -0.0041(7) -0.0054(9)
N59 0.0190(10) 0.0611(15) 0.0263(10) -0.0020(10) -0.0019(9) -0.0013(11)

loop_
_atom_type_symbol
_atom_type_description
_atom_type_scat_dispersion_real
_atom_type_scat_dispersion_imag
_atom_type_scat_source
C C 0.0033 0.0016 'International Tables Vol C Tables 4.2.6.8 and 6.1.1.4'
H H 0.0000 0.0000 'International Tables Vol C Tables 4.2.6.8 and 6.1.1.4'
N N 0.0061 0.0033 'International Tables Vol C Tables 4.2.6.8 and 6.1.1.4'
O O 0.0106 0.0060 'International Tables Vol C Tables 4.2.6.8 and 6.1.1.4'
Cl Cl 0.1484 0.1585 'International Tables Vol C Tables 4.2.6.8 and 6.1.1.4'
Ca Ca 0.2262 0.3064 'International Tables Vol C Tables 4.2.6.8 and 6.1.1.4'

loop_
_geom_angle_atom_site_label_1
_geom_angle_atom_site_label_2
_geom_angle_atom_site_label_3
_geom_angle
_geom_angle_site_symmetry_1
_geom_angle_site_symmetry_3
_geom_angle_publ_flag
O31 Ca1 O19 87.75(8) . . ?
O31 Ca1 O39 89.27(7) . 1_655 ?
O19 Ca1 O39 173.97(8) . 1_655 ?
O31 Ca1 O11 174.57(8) . 1_655 ?
O19 Ca1 O11 96.45(8) . 1_655 ?
O39 Ca1 O11 86.23(7) 1_655 1_655 ?
O31 Ca1 O58 88.85(7) . . ?
O19 Ca1 O58 91.01(7) . . ?
O39 Ca1 O58 94.17(7) 1_655 . ?
O11 Ca1 O58 94.50(7) 1_655 . ?
O31 Ca1 O4 91.91(8) . . ?
O19 Ca1 O4 88.30(8) . . ?
O39 Ca1 O4 86.57(8) 1_655 . ?
O11 Ca1 O4 84.79(8) 1_655 . ?
O58 Ca1 O4 178.95(9) . . ?
Ca1 O4 H4A 132(3) . . ?
Ca1 O4 H4B 114(3) . . ?
H4A O4 H4B 109(4) . . ?
C12 O11 Ca1 141.18(18) . 1_455 ?
O11 C12 N16 123.7(2) . . ?
O11 C12 C13 127.0(3) . . ?
N16 C12 C13 109.2(2) . . ?
C12 C13 C14 104.7(2) . . ?
C12 C13 H13A 110.8 . . ?
C14 C13 H13A 110.8 . . ?
C12 C13 H13B 110.8 . . ?
C14 C13 H13B 110.8 . . ?
H13A C13 H13B 108.9 . . ?
C15 C14 C13 106.4(3) . . ?
C15 C14 H14A 110.5 . . ?
C13 C14 H14A 110.5 . . ?
C15 C14 H14B 110.5 . . ?
C13 C14 H14B 110.5 . . ?
H14A C14 H14B 108.6 . . ?
N16 C15 C14 103.8(3) . . ?
N16 C15 H15A 111.0 . . ?
C14 C15 H15A 111.0 . . ?
N16 C15 H15B 111.0 . . ?
C14 C15 H15B 111.0 . . ?
H15A C15 H15B 109.0 . . ?
C12 N16 C17 122.9(2) . . ?
C12 N16 C15 113.4(2) . . ?
C17 N16 C15 123.5(2) . . ?
N16 C17 C18 113.6(2) . . ?
N16 C17 C21 110.6(2) . . ?
C18 C17 C21 113.3(2) . . ?
N16 C17 H17 106.3 . . ?
C18 C17 H17 106.3 . . ?
C21 C17 H17 106.3 . . ?
O19 C18 N20 122.9(3) . . ?
O19 C18 C17 118.3(2) . . ?
N20 C18 C17 118.8(2) . . ?
C18 O19 Ca1 158.28(19) . . ?
C18 N20 H20A 120.0 . . ?
C18 N20 H20B 120.0 . . ?
H20A N20 H20B 120.0 . . ?
C22 C21 C17 115.9(3) . . ?
C22 C21 H21A 108.3 . . ?
C17 C21 H21A 108.3 . . ?
C22 C21 H21B 108.3 . . ?
C17 C21 H21B 108.3 . . ?
H21A C21 H21B 107.4 . . ?
C21 C22 H22A 109.5 . . ?
C21 C22 H22B 109.5 . . ?
H22A C22 H22B 109.5 . . ?
C21 C22 H22C 109.5 . . ?
H22A C22 H22C 109.5 . . ?
H22B C22 H22C 109.5 . . ?
C32 O31 Ca1 145.00(18) . . ?
O31 C32 N36 123.5(2) . . ?
O31 C32 C33 127.1(2) . . ?
N36 C32 C33 109.3(2) . . ?
C32 C33 C34 104.2(3) . . ?
C32 C33 H33A 110.9 . . ?
C34 C33 H33A 110.9 . . ?
C32 C33 H33B 110.9 . . ?
C34 C33 H33B 110.9 . . ?
H33A C33 H33B 108.9 . . ?
C33 C34 C35 105.4(2) . . ?
C33 C34 H34A 110.7 . . ?
C35 C34 H34A 110.7 . . ?
C33 C34 H34B 110.7 . . ?
C35 C34 H34B 110.7 . . ?
H34A C34 H34B 108.8 . . ?
N36 C35 C34 103.2(2) . . ?
N36 C35 H35A 111.1 . . ?
C34 C35 H35A 111.1 . . ?
N36 C35 H35B 111.1 . . ?
C34 C35 H35B 111.1 . . ?
H35A C35 H35B 109.1 . . ?
C32 N36 C37 122.2(2) . . ?
C32 N36 C35 113.1(2) . . ?
C37 N36 C35 123.9(2) . . ?
N36 C37 C38 114.5(2) . . ?
N36 C37 C41 112.1(2) . . ?
C38 C37 C41 111.6(2) . . ?
N36 C37 H37 106.0 . . ?
C38 C37 H37 106.0 . . ?
C41 C37 H37 106.0 . . ?
O39 C38 N40 123.0(3) . . ?
O39 C38 C37 118.3(2) . . ?
N40 C38 C37 118.6(2) . . ?
C38 O39 Ca1 142.61(19) . 1_455 ?
C38 N40 H40A 120.0 . . ?
C38 N40 H40B 120.0 . . ?
H40A N40 H40B 120.0 . . ?
C42 C41 C37 111.2(3) . . ?
C42 C41 H41A 109.4 . . ?
C37 C41 H41A 109.4 . . ?
C42 C41 H41B 109.4 . . ?
C37 C41 H41B 109.4 . . ?
H41A C41 H41B 108.0 . . ?
C41 C42 H42A 109.5 . . ?
C41 C42 H42B 109.5 . . ?
H42A C42 H42B 109.5 . . ?
C41 C42 H42C 109.5 . . ?
H42A C42 H42C 109.5 . . ?
H42B C42 H42C 109.5 . . ?
C52 C51 C56 119.2(2) . . ?
C52 C51 H51 120.4 . . ?
C56 C51 H51 120.4 . . ?
N53 C52 C51 123.1(3) . . ?
N53 C52 H52 118.5 . . ?
C51 C52 H52 118.5 . . ?
C54 N53 C52 117.2(2) . . ?
N53 C54 C55 124.0(2) . . ?
N53 C54 H54 118.0 . . ?
C55 C54 H54 118.0 . . ?
C54 C55 C56 118.5(2) . . ?
C54 C55 H55 120.7 . . ?
C56 C55 H55 120.7 . . ?
C51 C56 C55 117.9(2) . . ?
C51 C56 C57 118.6(2) . . ?
C55 C56 C57 123.4(2) . . ?
O58 C57 N59 122.4(2) . . ?
O58 C57 C56 119.9(2) . . ?
N59 C57 C56 117.7(2) . . ?
C57 O58 Ca1 163.25(17) . . ?
C57 N59 H59A 120.0 . . ?
C57 N59 H59B 120.0 . . ?
H59A N59 H59B 120.0 . . ?

loop_
_geom_bond_atom_site_label_1
_geom_bond_atom_site_label_2
_geom_bond_distance
_geom_bond_site_symmetry_2
_geom_bond_publ_flag
Ca1 O31 2.2991(19) . ?
Ca1 O19 2.3121(19) . ?
Ca1 O39 2.3187(18) 1_655 ?
Ca1 O11 2.3249(19) 1_655 ?
Ca1 O58 2.3272(17) . ?
Ca1 O4 2.367(2) . ?
O4 H4A 0.81(3) . ?
O4 H4B 0.81(3) . ?
O11 C12 1.235(3) . ?
O11 Ca1 2.3249(19) 1_455 ?
C12 N16 1.339(3) . ?
C12 C13 1.495(4) . ?
C13 C14 1.511(5) . ?
C13 H13A 0.9700 . ?
C13 H13B 0.9700 . ?
C14 C15 1.506(5) . ?
C14 H14A 0.9700 . ?
C14 H14B 0.9700 . ?
C15 N16 1.470(4) . ?
C15 H15A 0.9700 . ?
C15 H15B 0.9700 . ?
N16 C17 1.456(3) . ?
C17 C18 1.525(4) . ?
C17 C21 1.542(4) . ?
C17 H17 0.9800 . ?
C18 O19 1.237(3) . ?
C18 N20 1.313(3) . ?
N20 H20A 0.8600 . ?
N20 H20B 0.8600 . ?
C21 C22 1.513(5) . ?
C21 H21A 0.9700 . ?
C21 H21B 0.9700 . ?
C22 H22A 0.9600 . ?
C22 H22B 0.9600 . ?
C22 H22C 0.9600 . ?
O31 C32 1.237(3) . ?
C32 N36 1.335(3) . ?
C32 C33 1.494(4) . ?
C33 C34 1.513(5) . ?
C33 H33A 0.9700 . ?
C33 H33B 0.9700 . ?
C34 C35 1.513(5) . ?
C34 H34A 0.9700 . ?
C34 H34B 0.9700 . ?
C35 N36 1.467(3) . ?
C35 H35A 0.9700 . ?
C35 H35B 0.9700 . ?
N36 C37 1.451(3) . ?
C37 C38 1.516(4) . ?
C37 C41 1.527(4) . ?
C37 H37 0.9800 . ?
C38 O39 1.241(3) . ?
C38 N40 1.314(4) . ?
O39 Ca1 2.3187(18) 1_455 ?
N40 H40A 0.8600 . ?
N40 H40B 0.8600 . ?
C41 C42 1.526(5) . ?
C41 H41A 0.9700 . ?
C41 H41B 0.9700 . ?
C42 H42A 0.9600 . ?
C42 H42B 0.9600 . ?
C42 H42C 0.9600 . ?
C51 C52 1.381(4) . ?
C51 C56 1.383(4) . ?
C51 H51 0.9300 . ?
C52 N53 1.333(4) . ?
C52 H52 0.9300 . ?
N53 C54 1.323(4) . ?
C54 C55 1.381(4) . ?
C54 H54 0.9300 . ?
C55 C56 1.383(3) . ?
C55 H55 0.9300 . ?
C56 C57 1.507(3) . ?
C57 O58 1.242(3) . ?
C57 N59 1.311(3) . ?
N59 H59A 0.8600 . ?
N59 H59B 0.8600 . ?

loop_
_geom_torsion_atom_site_label_1
_geom_torsion_atom_site_label_2
_geom_torsion_atom_site_label_3
_geom_torsion_atom_site_label_4
_geom_torsion
_geom_torsion_site_symmetry_1
_geom_torsion_site_symmetry_2
_geom_torsion_site_symmetry_3
_geom_torsion_site_symmetry_4
_geom_torsion_publ_flag
Ca1 O11 C12 N16 160.0(2) 1_455 . . . ?
Ca1 O11 C12 C13 -20.8(5) 1_455 . . . ?
O11 C12 C13 C14 170.1(3) . . . . ?
N16 C12 C13 C14 -10.7(4) . . . . ?
C12 C13 C14 C15 15.6(4) . . . . ?
C13 C14 C15 N16 -14.8(4) . . . . ?
O11 C12 N16 C17 5.7(4) . . . . ?
C13 C12 N16 C17 -173.6(2) . . . . ?
O11 C12 N16 C15 -179.5(3) . . . . ?
C13 C12 N16 C15 1.2(3) . . . . ?
C14 C15 N16 C12 8.7(4) . . . . ?
C14 C15 N16 C17 -176.5(3) . . . . ?
C12 N16 C17 C18 -94.2(3) . . . . ?
C15 N16 C17 C18 91.5(3) . . . . ?
C12 N16 C17 C21 137.2(3) . . . . ?
C15 N16 C17 C21 -37.1(4) . . . . ?
N16 C17 C18 O19 -176.5(2) . . . . ?
C21 C17 C18 O19 -49.3(3) . . . . ?
N16 C17 C18 N20 4.7(3) . . . . ?
C21 C17 C18 N20 131.9(3) . . . . ?
N20 C18 O19 Ca1 11.0(7) . . . . ?
C17 C18 O19 Ca1 -167.8(4) . . . . ?
N16 C17 C21 C22 -159.3(3) . . . . ?
C18 C17 C21 C22 71.9(4) . . . . ?
Ca1 O31 C32 N36 144.5(2) . . . . ?
Ca1 O31 C32 C33 -37.4(5) . . . . ?
O31 C32 C33 C34 168.6(3) . . . . ?
N36 C32 C33 C34 -13.0(3) . . . . ?
C32 C33 C34 C35 20.7(4) . . . . ?
C33 C34 C35 N36 -20.7(3) . . . . ?
O31 C32 N36 C37 7.7(4) . . . . ?
C33 C32 N36 C37 -170.7(2) . . . . ?
O31 C32 N36 C35 178.0(3) . . . . ?
C33 C32 N36 C35 -0.4(3) . . . . ?
C34 C35 N36 C32 13.6(3) . . . . ?
C34 C35 N36 C37 -176.3(3) . . . . ?
C32 N36 C37 C38 -108.9(3) . . . . ?
C35 N36 C37 C38 81.8(3) . . . . ?
C32 N36 C37 C41 122.6(3) . . . . ?
C35 N36 C37 C41 -46.6(4) . . . . ?
N36 C37 C38 O39 -169.3(2) . . . . ?
C41 C37 C38 O39 -40.6(3) . . . . ?
N36 C37 C38 N40 12.8(3) . . . . ?
C41 C37 C38 N40 141.5(3) . . . . ?
N40 C38 O39 Ca1 12.0(5) . . . 1_455 ?
C37 C38 O39 Ca1 -165.7(2) . . . 1_455 ?
N36 C37 C41 C42 -62.8(4) . . . . ?
C38 C37 C41 C42 167.2(3) . . . . ?
C56 C51 C52 N53 -0.2(6) . . . . ?
C51 C52 N53 C54 -1.8(5) . . . . ?
C52 N53 C54 C55 1.8(5) . . . . ?
N53 C54 C55 C56 0.0(5) . . . . ?
C52 C51 C56 C55 2.0(5) . . . . ?
C52 C51 C56 C57 -179.5(3) . . . . ?
C54 C55 C56 C51 -2.0(4) . . . . ?
C54 C55 C56 C57 179.7(3) . . . . ?
C51 C56 C57 O58 -12.2(4) . . . . ?
C55 C56 C57 O58 166.2(3) . . . . ?
C51 C56 C57 N59 167.9(3) . . . . ?
C55 C56 C57 N59 -13.7(4) . . . . ?
N59 C57 O58 Ca1 -143.6(5) . . . . ?
C56 C57 O58 Ca1 36.5(8) . . . . ?
